data_7131804
loop_
_publ_author_name
'Hamada, Naoya'
'Hayashi, Daigo'
'Shintani, Ryo'

_publ_section_title
;
 Palladium-catalyzed synthesis of benzosilacyclobutenes via
 position-selective C(sp3)--H arylation
;
_journal_name_full 'Chemical Communications'
_journal_paper_doi 10.1039/D3CC00442B
_journal_year 2023
_chemical_formula_moiety 'C33 H42 O Si'
_chemical_formula_sum 'C33 H42 O Si'
_chemical_formula_weight 482.75
_space_group_crystal_system triclinic
_space_group_IT_number 2
_space_group_name_Hall '-P 1'
_space_group_name_H-M_alt 'P -1'
_atom_sites_solution_hydrogens geom
_atom_sites_solution_primary dual
_audit_creation_date 2023-02-24
_audit_creation_method
;
Olex2 1.5
(compiled 2022.04.07 svn.rca3783a0 for OlexSys, GUI svn.r6498)
;
_audit_update_record
;
2023-02-24 deposited with the CCDC.	2023-06-29 downloaded from the CCDC.
;
_cell_angle_alpha 68.423(2)
_cell_angle_beta 70.324(2)
_cell_angle_gamma 89.9840(10)
_cell_formula_units_Z 2
_cell_length_a 10.3545(2)
_cell_length_b 12.0752(2)
_cell_length_c 12.5616(3)
_cell_measurement_reflns_used 16815
_cell_measurement_temperature 113.15
_cell_measurement_theta_max 29.5180
_cell_measurement_theta_min 2.5830
_cell_volume 1361.51(6)
_computing_cell_refinement 'CrysAlisPro 1.171.43.57a (Rigaku OD, 2023)'
_computing_data_collection 'DTREK_VERSION=d*TREK version 9.9.9.8 W9RSSI -- Oct 30 2013'
_computing_data_reduction 'CrysAlisPro 1.171.43.57a (Rigaku OD, 2023)'
_computing_molecular_graphics 'Olex2 1.5 (Dolomanov et al., 2009)'
_computing_publication_material 'Olex2 1.5 (Dolomanov et al., 2009)'
_computing_structure_refinement 'SHELXL 2018/3 (Sheldrick, 2015)'
_computing_structure_solution 'SHELXT  (Sheldrick, 2015)'
_diffrn_ambient_temperature 113.15
_diffrn_detector 'PLATUS 200K area detector'
_diffrn_detector_area_resol_mean 5.8140
_diffrn_detector_type 'HPC area detector'
_diffrn_measured_fraction_theta_full 0.976
_diffrn_measured_fraction_theta_max 0.876
_diffrn_measurement_details
;
List of Runs (angles in degrees, time in seconds):

  # Type    Start    End  Width  t~exp~   \w     \q     \k     \f   Frames
#--------------------------------------------------------------------------
  1  \w   -102.00  78.00   0.50    5.00    --  -12.00  45.00 122.00  360
  2  \w    -62.00  78.00   0.50    5.00    --  -12.00  45.00  51.00  280
  3  \w    -71.00  78.00   0.50    5.00    --  -12.00  45.00 300.00  298
  4  \w    -62.00  71.00   0.50    5.00    --  -12.00  45.00 193.00  266
  5  \w    -59.50  30.00   0.50    5.00    --  -12.00  45.00 -20.00  179
  6  \w      8.00  57.50   0.50    5.00    --  -12.00  45.00  15.00   99
  7  \w    -61.00 -16.00   0.50    5.00    --  -12.00  45.00 264.00   90
;
_diffrn_measurement_device 'four-circle diffractometer'
_diffrn_measurement_device_type 'Rigaku XtaLAB P200'
_diffrn_measurement_method '\w scans'
_diffrn_orient_matrix_type 'CrysAlisPro convention (1999,Acta A55,543-557)'
_diffrn_orient_matrix_UB_11 -0.0070051000
_diffrn_orient_matrix_UB_12 0.0055070000
_diffrn_orient_matrix_UB_13 0.0559160000
_diffrn_orient_matrix_UB_21 0.0722656000
_diffrn_orient_matrix_UB_22 -0.0002724000
_diffrn_orient_matrix_UB_23 -0.0137849000
_diffrn_orient_matrix_UB_31 0.0113234000
_diffrn_orient_matrix_UB_32 0.0635672000
_diffrn_orient_matrix_UB_33 -0.0304375000
_diffrn_radiation_monochromator 'multi-layer mirror optics'
_diffrn_radiation_probe x-ray
_diffrn_radiation_type 'Mo K\a'
_diffrn_radiation_wavelength 0.71073
_diffrn_reflns_av_R_equivalents 0.0985
_diffrn_reflns_av_unetI/netI 0.0852
_diffrn_reflns_Laue_measured_fraction_full 0.976
_diffrn_reflns_Laue_measured_fraction_max 0.876
_diffrn_reflns_limit_h_max 14
_diffrn_reflns_limit_h_min -14
_diffrn_reflns_limit_k_max 14
_diffrn_reflns_limit_k_min -16
_diffrn_reflns_limit_l_max 17
_diffrn_reflns_limit_l_min -16
_diffrn_reflns_number 25360
_diffrn_reflns_point_group_measured_fraction_full 0.976
_diffrn_reflns_point_group_measured_fraction_max 0.876
_diffrn_reflns_theta_full 25.242
_diffrn_reflns_theta_max 29.537
_diffrn_reflns_theta_min 2.044
_diffrn_source 'rotating anode X-ray generator'
_diffrn_source_type 'Enhance (Mo) X-ray Source'
_exptl_absorpt_coefficient_mu 0.110
_exptl_absorpt_correction_T_max 1.00000
_exptl_absorpt_correction_T_min 0.52786
_exptl_absorpt_correction_type multi-scan
_exptl_absorpt_process_details
;
CrysAlisPro 1.171.43.57a (Rigaku Oxford Diffraction, 2023)
Empirical absorption correction using spherical harmonics,
implemented in SCALE3 ABSPACK scaling algorithm.
;
_exptl_crystal_colour colourless
_exptl_crystal_colour_primary colourless
_exptl_crystal_density_diffrn 1.178
_exptl_crystal_description prism
_exptl_crystal_F_000 524
_exptl_crystal_size_max 0.19
_exptl_crystal_size_mid 0.16
_exptl_crystal_size_min 0.16
_refine_diff_density_max 0.398
_refine_diff_density_min -0.388
_refine_diff_density_rms 0.063
_refine_ls_extinction_method none
_refine_ls_goodness_of_fit_ref 1.010
_refine_ls_hydrogen_treatment constr
_refine_ls_matrix_type full
_refine_ls_number_parameters 481
_refine_ls_number_reflns 6676
_refine_ls_number_restraints 625
_refine_ls_restrained_S_all 0.970
_refine_ls_R_factor_all 0.0686
_refine_ls_R_factor_gt 0.0497
_refine_ls_shift/su_max 0.001
_refine_ls_shift/su_mean 0.000
_refine_ls_structure_factor_coef Fsqd
_refine_ls_weighting_details 'w=1/[\s^2^(Fo^2^)+(0.0686P)^2^] where P=(Fo^2^+2Fc^2^)/3'
_refine_ls_weighting_scheme calc
_refine_ls_wR_factor_gt 0.1231
_refine_ls_wR_factor_ref 0.1258
_reflns_Friedel_coverage 0.000
_reflns_number_gt 4382
_reflns_number_total 6676
_reflns_threshold_expression 'I > 2\s(I)'
_twin_special_details
;
Component 2 rotated by 1.5790\% 
around [0.51 0.68 -0.52] (reciprocal) or [0.58 0.56 -0.59] (direct)
;
_cod_data_source_file d3cc00442b2.cif
_cod_data_source_block 20221216hamadan_twin1_hklf4
_cod_original_cell_volume 1361.51(5)
_cod_database_code 7131804
_shelx_shelxl_version_number 2018/3
_chemical_oxdiff_formula 'C11 H10 N O'
_shelx_space_group_comment
;
The symmetry employed for this shelxl refinement is uniquely defined
by the following loop, which should always be used as a source of
symmetry information in preference to the above space-group names.
They are only intended as comments.
;
_shelx_estimated_absorpt_t_max 0.983
_shelx_estimated_absorpt_t_min 0.979
_olex2_refinement_description
;
1. Fixed Uiso
 At 1.2 times of:
  All C(H) groups, All C(H,H) groups
 At 1.5 times of:
  All C(H,H,H) groups
2. Restrained distances
 Si1-O1 \\sim Si1-O1A
 with sigma of 0.02
 O1-C2A \\sim O1A-C2A
 with sigma of 0.02
 O1-C18A \\sim O1A-C18A
 with sigma of 0.02
 O1-C11 \\sim O1A-C11
 with sigma of 0.02
3. Uiso/Uaniso restraints and constraints
C9A \\sim C17A \\sim C13A \\sim C8A \\sim C18A \\sim C7A \\sim C16A \\sim C6A
\\sim C20A \\sim C10A \\sim C12A \\sim C5A \\sim C14A \\sim C1A \\sim C15A
\\sim C2A \\sim C21A \\sim C3A \\sim C19A \\sim C4A \\sim O1A \\sim C11A:
within 2A with sigma of 0.005 and sigma for terminal atoms of 0.01 within 2A
O1 \\sim C17 \\sim C10 \\sim C18 \\sim C21 \\sim C13 \\sim C14 \\sim C12 \\sim
C8 \\sim C11 \\sim C15 \\sim C2 \\sim C6 \\sim C1 \\sim C3 \\sim C19 \\sim C4
\\sim C9 \\sim C16 \\sim C20 \\sim C7 \\sim C5: within 2A with sigma of 0.01
and sigma for terminal atoms of 0.02 within 2A
Uanis(C19A) = Uanis(C20A) = Uanis(C21A)
4. Rigid body (RIGU) restrains
 O1, C18, C13, C12, C11, C2, C1, C19, C9, C20, C5, C15, C10, C6, C14, C3, C17,
 C4, C8, C16, C21, C7, C9A, C8A, C7A, C6A, C10A, C5A, C1A, C2A, C3A, C4A, C11A,
 C12A, C13A, C14A, C16A, C15A, C17A, C21A, C20A, C19A, C18A, O1A
 with sigma for 1-2 distances of 0.004 and sigma for 1-3 distances of 0.004
5. Others
 Sof(C1A)=Sof(C2A)=Sof(C3A)=Sof(H3A)=Sof(C4A)=Sof(H4A)=Sof(C5A)=Sof(C10A)=
 Sof(C9A)=Sof(H9A)=Sof(C8A)=Sof(H8A)=Sof(C7A)=Sof(H7A)=Sof(C6A)=Sof(H6A)=
 Sof(C11A)=Sof(H11A)=Sof(C12A)=Sof(C13A)=Sof(H13A)=Sof(C14A)=Sof(H14A)=
 Sof(C16A)=Sof(H16A)=Sof(C15A)=Sof(H15A)=Sof(C17A)=Sof(H17A)=Sof(C21A)=
 Sof(H21F)=Sof(H21E)=Sof(H21D)=Sof(C20A)=Sof(H20D)=Sof(H20C)=Sof(C19A)=
 Sof(H19C)=Sof(H19D)=Sof(C18A)=Sof(H18A)=Sof(O1A)=1-FVAR(1)
 Sof(O1)=Sof(C18)=Sof(H18)=Sof(C13)=Sof(H13)=Sof(C12)=Sof(C11)=Sof(H11)=
 Sof(C2)=Sof(C1)=Sof(C19)=Sof(H19A)=Sof(H19B)=Sof(C9)=Sof(H9)=Sof(C20)=
 Sof(H20A)=Sof(H20B)=Sof(C5)=Sof(C15)=Sof(H15)=Sof(C10)=Sof(C6)=Sof(H6)=
 Sof(C14)=Sof(H14)=Sof(C3)=Sof(H3)=Sof(C17)=Sof(H17)=Sof(C4)=Sof(H4)=Sof(C8)=
 Sof(H8)=Sof(C16)=Sof(H16)=Sof(C21)=Sof(H21B)=Sof(H21A)=Sof(H21C)=Sof(C7)=
 Sof(H7)=FVAR(1)
6.a Ternary CH refined with riding coordinates:
 C18(H18), C28(H28), C11(H11), C22(H22), C11A(H11A), C18A(H18A)
6.b Secondary CH2 refined with riding coordinates:
 C23(H23A,H23B), C33(H33A,H33B), C27(H27A,H27B), C19(H19A,H19B), C29(H29A,
 H29B), C20(H20A,H20B), C24(H24A,H24B), C25(H25A,H25B), C26(H26A,H26B),
 C31(H31A,H31B), C30(H30A,H30B), C32(H32A,H32B), C20A(H20D,H20C), C19A(H19C,
 H19D)
6.c Aromatic/amide H refined with riding coordinates:
 C13(H13), C9(H9), C15(H15), C6(H6), C14(H14), C3(H3), C17(H17), C4(H4),
 C8(H8), C16(H16), C7(H7), C3A(H3A), C4A(H4A), C9A(H9A), C8A(H8A), C7A(H7A),
 C6A(H6A), C13A(H13A), C14A(H14A), C16A(H16A), C15A(H15A), C17A(H17A)
6.d Naphthalene refined as free rotating group:
 C1A(C2A,C3A,C4A,C5A,C10A,C9A,C8A,C7A,C6A)
6.e Idealised Me refined as rotating group:
 C21(H21B,H21A,H21C), C21A(H21F,H21E,H21D)
;
_olex2_submission_special_instructions 'No special instructions were received'
_oxdiff_exptl_absorpt_empirical_details
;
Empirical correction (ABSPACK) includes:
- Absorption correction using spherical harmonics
- Frame scaling
;
_oxdiff_exptl_absorpt_empirical_full_max 1.657
_oxdiff_exptl_absorpt_empirical_full_min 0.557
_oxdiff_twin_integration_method simultaneous
_oxdiff_twin_items 2

loop_
_space_group_symop_operation_xyz
'x, y, z'
'-x, -y, -z'

loop_
_atom_site_label
_atom_site_type_symbol
_atom_site_fract_x
_atom_site_fract_y
_atom_site_fract_z
_atom_site_U_iso_or_equiv
_atom_site_adp_type
_atom_site_occupancy
_atom_site_site_symmetry_order
_atom_site_calc_flag
_atom_site_refinement_flags_posn
_atom_site_refinement_flags_adp
_atom_site_refinement_flags_occupancy
_atom_site_disorder_assembly
_atom_site_disorder_group
Si1 Si 0.54099(4) 0.79133(4) 0.77341(4) 0.02258(13) Uani 1 1 d D . . . .
O1 O 0.52471(12) 0.85583(10) 0.63647(10) 0.0231(3) Uani 0.9077(12) 1 d D U P A 1
C23 C 0.80531(14) 0.94246(14) 0.67507(14) 0.0263(3) Uani 1 1 d . . . . .
H23A H 0.765499 0.997187 0.716136 0.032 Uiso 1 1 calc R U . . .
H23B H 0.793275 0.970899 0.594796 0.032 Uiso 1 1 calc R U . . .
C18 C 0.4755(2) 0.6277(2) 0.82332(19) 0.0206(5) Uani 0.9077(12) 1 d . U P A 1
H18 H 0.440580 0.590341 0.915085 0.025 Uiso 0.9077(12) 1 calc R U P A 1
C33 C 0.27449(15) 0.80911(15) 0.93251(14) 0.0306(4) Uani 1 1 d . . . . .
H33A H 0.240554 0.816251 0.865725 0.037 Uiso 1 1 calc R U . . .
H33B H 0.264657 0.722490 0.983881 0.037 Uiso 1 1 calc R U . . .
C28 C 0.42891(15) 0.86256(13) 0.87590(13) 0.0242(3) Uani 1 1 d . . . . .
H28 H 0.462360 0.846991 0.945382 0.029 Uiso 1 1 calc R U . . .
C27 C 0.74965(15) 0.77007(14) 0.87832(14) 0.0293(4) Uani 1 1 d . . . . .
H27A H 0.704481 0.819403 0.924413 0.035 Uiso 1 1 calc R U . . .
H27B H 0.704500 0.685740 0.927420 0.035 Uiso 1 1 calc R U . . .
C13 C 0.72217(18) 0.82292(17) 0.43879(17) 0.0237(4) Uani 0.9077(12) 1 d . U P A 1
H13 H 0.738966 0.888712 0.458908 0.028 Uiso 0.9077(12) 1 calc R U P A 1
C12 C 0.58912(15) 0.75836(14) 0.49054(14) 0.0199(3) Uani 0.9077(12) 1 d . U P A 1
C11 C 0.47064(16) 0.79536(15) 0.57771(15) 0.0201(4) Uani 0.9077(12) 1 d . U P A 1
H11 H 0.429679 0.856619 0.524559 0.024 Uiso 0.9077(12) 1 calc R U P A 1
C2 C 0.35288(17) 0.62100(15) 0.78309(15) 0.0202(3) Uani 0.9077(12) 1 d . U P A 1
C1 C 0.35268(16) 0.69394(15) 0.66809(15) 0.0198(4) Uani 0.9077(12) 1 d . U P A 1
C22 C 0.72811(14) 0.81479(13) 0.75415(14) 0.0253(3) Uani 1 1 d . . . . .
H22 H 0.775929 0.762830 0.711117 0.030 Uiso 1 1 calc R U . . .
C19 C 0.59004(16) 0.55657(14) 0.77423(15) 0.0228(4) Uani 0.9077(12) 1 d . U P A 1
H19A H 0.628310 0.595110 0.683423 0.027 Uiso 0.9077(12) 1 calc R U P A 1
H19B H 0.666148 0.562954 0.803623 0.027 Uiso 0.9077(12) 1 calc R U P A 1
C9 C 0.23203(17) 0.74156(15) 0.51505(15) 0.0257(4) Uani 0.9077(12) 1 d . U P A 1
H9 H 0.306954 0.802028 0.455477 0.031 Uiso 0.9077(12) 1 calc R U P A 1
C29 C 0.44549(17) 1.00003(14) 0.80794(16) 0.0357(4) Uani 1 1 d . . . . .
H29A H 0.543814 1.033879 0.779763 0.043 Uiso 1 1 calc R U . . .
H29B H 0.420440 1.018321 0.734425 0.043 Uiso 1 1 calc R U . . .
C20 C 0.5416(2) 0.42361(17) 0.81244(18) 0.0269(4) Uani 0.9077(12) 1 d . U P A 1
H20A H 0.459711 0.416188 0.790440 0.032 Uiso 0.9077(12) 1 calc R U P A 1
H20B H 0.512941 0.382501 0.902727 0.032 Uiso 0.9077(12) 1 calc R U P A 1
C5 C 0.12180(15) 0.58587(15) 0.72028(15) 0.0237(4) Uani 0.9077(12) 1 d . U P A 1
C15 C 0.80829(18) 0.69694(18) 0.32708(16) 0.0266(4) Uani 0.9077(12) 1 d . U P A 1
H15 H 0.882855 0.675310 0.273049 0.032 Uiso 0.9077(12) 1 calc R U P A 1
C24 C 0.96009(15) 0.94611(15) 0.65443(14) 0.0299(4) Uani 1 1 d . . . . .
H24A H 1.000968 0.894702 0.609471 0.036 Uiso 1 1 calc R U . . .
H24B H 1.007655 1.029506 0.603546 0.036 Uiso 1 1 calc R U . . .
C10 C 0.23681(16) 0.67556(15) 0.63366(15) 0.0212(4) Uani 0.9077(12) 1 d . U P A 1
C25 C 0.98260(16) 0.90210(15) 0.77658(15) 0.0329(4) Uani 1 1 d . . . . .
H25A H 1.082709 0.900237 0.761064 0.040 Uiso 1 1 calc R U . . .
H25B H 0.951622 0.959111 0.816889 0.040 Uiso 1 1 calc R U . . .
C6 C 0.00876(18) 0.56644(17) 0.68557(18) 0.0288(4) Uani 0.9077(12) 1 d . U P A 1
H6 H -0.067907 0.506988 0.743574 0.035 Uiso 0.9077(12) 1 calc R U P A 1
C14 C 0.83020(18) 0.79191(18) 0.35820(16) 0.0267(4) Uani 0.9077(12) 1 d . U P A 1
H14 H 0.920113 0.836517 0.324135 0.032 Uiso 0.9077(12) 1 calc R U P A 1
C3 C 0.23354(16) 0.53483(14) 0.86855(15) 0.0243(4) Uani 0.9077(12) 1 d . U P A 1
H3 H 0.231870 0.488171 0.948702 0.029 Uiso 0.9077(12) 1 calc R U P A 1
C17 C 0.56744(16) 0.66423(15) 0.45636(15) 0.0253(4) Uani 0.9077(12) 1 d . U P A 1
H17 H 0.477292 0.620511 0.488603 0.030 Uiso 0.9077(12) 1 calc R U P A 1
C4 C 0.12245(17) 0.51740(15) 0.83907(16) 0.0261(4) Uani 0.9077(12) 1 d . U P A 1
H4 H 0.045119 0.459219 0.898197 0.031 Uiso 0.9077(12) 1 calc R U P A 1
C8 C 0.12155(17) 0.71962(16) 0.48506(16) 0.0291(4) Uani 0.9077(12) 1 d . U P A 1
H8 H 0.121481 0.764698 0.405147 0.035 Uiso 0.9077(12) 1 calc R U P A 1
C26 C 0.90331(16) 0.77700(15) 0.86199(15) 0.0340(4) Uani 1 1 d . . . . .
H26A H 0.911742 0.755407 0.943175 0.041 Uiso 1 1 calc R U . . .
H26B H 0.945138 0.717769 0.828083 0.041 Uiso 1 1 calc R U . . .
C16 C 0.67629(17) 0.63356(15) 0.37558(15) 0.0279(4) Uani 0.9077(12) 1 d . U P A 1
H16 H 0.659941 0.568951 0.353665 0.033 Uiso 0.9077(12) 1 calc R U P A 1
C31 C 0.20334(16) 1.00695(15) 0.93926(15) 0.0334(4) Uani 1 1 d . . . . .
H31A H 0.147278 1.045539 0.993173 0.040 Uiso 1 1 calc R U . . .
H31B H 0.170041 1.023062 0.870482 0.040 Uiso 1 1 calc R U . . .
C30 C 0.35496(17) 1.06085(16) 0.88878(17) 0.0394(4) Uani 1 1 d . . . . .
H30A H 0.386268 1.050364 0.957743 0.047 Uiso 1 1 calc R U . . .
H30B H 0.365238 1.148145 0.839763 0.047 Uiso 1 1 calc R U . . .
C32 C 0.18443(17) 0.87215(15) 1.01163(15) 0.0380(4) Uani 1 1 d . . . . .
H32A H 0.085797 0.838714 1.040698 0.046 Uiso 1 1 calc R U . . .
H32B H 0.210013 0.856379 1.084531 0.046 Uiso 1 1 calc R U . . .
C21 C 0.6539(2) 0.3611(2) 0.7514(2) 0.0353(5) Uani 0.9077(12) 1 d . U P A 1
H21B H 0.683959 0.402212 0.661994 0.053 Uiso 0.9077(12) 1 calc R U P A 1
H21A H 0.616713 0.277083 0.776294 0.053 Uiso 0.9077(12) 1 calc R U P A 1
H21C H 0.733112 0.363734 0.776940 0.053 Uiso 0.9077(12) 1 calc R U P A 1
C7 C 0.00820(17) 0.63109(16) 0.57131(17) 0.0312(4) Uani 0.9077(12) 1 d . U P A 1
H7 H -0.067944 0.616675 0.549839 0.037 Uiso 0.9077(12) 1 calc R U P A 1
C1A C 0.3510(8) 0.6527(8) 0.7168(9) 0.021(2) Uani 0.0923(12) 1 d G U P A 2
C2A C 0.4197(8) 0.7660(8) 0.6318(10) 0.023(2) Uani 0.0923(12) 1 d G U P A 2
C3A C 0.3645(8) 0.8355(7) 0.5464(9) 0.026(2) Uani 0.0923(12) 1 d G U P A 2
H3A H 0.411389 0.912926 0.488338 0.032 Uiso 0.0923(12) 1 calc R U P A 2
C4A C 0.2406(8) 0.7916(7) 0.5460(8) 0.027(3) Uani 0.0923(12) 1 d G U P A 2
H4A H 0.202902 0.839103 0.487604 0.033 Uiso 0.0923(12) 1 calc R U P A 2
C5A C 0.1720(6) 0.6783(6) 0.6309(7) 0.031(2) Uani 0.0923(12) 1 d G U P A 2
C10A C 0.2272(7) 0.6089(6) 0.7164(7) 0.030(2) Uani 0.0923(12) 1 d G U P A 2
C9A C 0.1586(9) 0.4955(7) 0.8013(9) 0.037(3) Uani 0.0923(12) 1 d G U P A 2
H9A H 0.196286 0.448080 0.859702 0.044 Uiso 0.0923(12) 1 calc R U P A 2
C8A C 0.0347(9) 0.4517(7) 0.8009(10) 0.039(3) Uani 0.0923(12) 1 d G U P A 2
H8A H -0.012202 0.374252 0.858972 0.047 Uiso 0.0923(12) 1 calc R U P A 2
C7A C -0.0205(8) 0.5212(9) 0.7155(11) 0.037(3) Uani 0.0923(12) 1 d G U P A 2
H7A H -0.105140 0.491179 0.715195 0.044 Uiso 0.0923(12) 1 calc R U P A 2
C6A C 0.0481(7) 0.6345(9) 0.6305(10) 0.036(3) Uani 0.0923(12) 1 d G U P A 2
H6A H 0.010409 0.681932 0.572146 0.043 Uiso 0.0923(12) 1 calc R U P A 2
C11A C 0.417(2) 0.5833(16) 0.8095(15) 0.023(2) Uani 0.0923(12) 1 d . U P A 2
H11A H 0.337300 0.534079 0.885368 0.027 Uiso 0.0923(12) 1 calc R U P A 2
C12A C 0.5061(18) 0.4852(17) 0.7685(16) 0.028(2) Uani 0.0923(12) 1 d . U P A 2
C13A C 0.609(2) 0.4440(18) 0.8131(19) 0.032(3) Uani 0.0923(12) 1 d . U P A 2
H13A H 0.624965 0.474025 0.868294 0.038 Uiso 0.0923(12) 1 calc R U P A 2
C14A C 0.691(2) 0.361(2) 0.782(2) 0.028(3) Uani 0.0923(12) 1 d . U P A 2
H14A H 0.755853 0.330042 0.819618 0.034 Uiso 0.0923(12) 1 calc R U P A 2
C16A C 0.5831(18) 0.3760(15) 0.6352(16) 0.031(2) Uani 0.0923(12) 1 d . U P A 2
H16A H 0.578704 0.359187 0.568279 0.037 Uiso 0.0923(12) 1 calc R U P A 2
C15A C 0.6706(18) 0.3250(16) 0.6898(16) 0.028(3) Uani 0.0923(12) 1 d . U P A 2
H15A H 0.719790 0.265223 0.668461 0.034 Uiso 0.0923(12) 1 calc R U P A 2
C17A C 0.4976(17) 0.4539(15) 0.6745(15) 0.029(2) Uani 0.0923(12) 1 d . U P A 2
H17A H 0.432925 0.485885 0.636656 0.035 Uiso 0.0923(12) 1 calc R U P A 2
C21A C 0.813(2) 0.745(2) 0.346(2) 0.0262(19) Uani 0.0923(12) 1 d . U P A 2
H21F H 0.818181 0.773321 0.260962 0.039 Uiso 0.0923(12) 1 calc R U P A 2
H21E H 0.793629 0.657287 0.384070 0.039 Uiso 0.0923(12) 1 calc R U P A 2
H21D H 0.901595 0.771631 0.347994 0.039 Uiso 0.0923(12) 1 calc R U P A 2
C20A C 0.694(2) 0.7996(19) 0.420(2) 0.0262(19) Uani 0.0923(12) 1 d . U P A 2
H20D H 0.709114 0.888177 0.376442 0.031 Uiso 0.0923(12) 1 calc R U P A 2
H20C H 0.604007 0.769181 0.421364 0.031 Uiso 0.0923(12) 1 calc R U P A 2
C19A C 0.6855(16) 0.7690(14) 0.5476(15) 0.0262(19) Uani 0.0923(12) 1 d . U P A 2
H19C H 0.774447 0.800786 0.546079 0.031 Uiso 0.0923(12) 1 calc R U P A 2
H19D H 0.671789 0.680390 0.590569 0.031 Uiso 0.0923(12) 1 calc R U P A 2
C18A C 0.5668(19) 0.8202(18) 0.6201(19) 0.024(2) Uani 0.0923(12) 1 d . U P A 2
H18A H 0.580012 0.909279 0.574169 0.029 Uiso 0.0923(12) 1 calc R U P A 2
O1A O 0.4945(18) 0.6439(13) 0.8496(13) 0.021(3) Uani 0.0923(12) 1 d D U P A 2

loop_
_atom_site_aniso_label
_atom_site_aniso_U_11
_atom_site_aniso_U_22
_atom_site_aniso_U_33
_atom_site_aniso_U_23
_atom_site_aniso_U_13
_atom_site_aniso_U_12
Si1 0.0183(2) 0.0229(2) 0.0213(2) -0.00887(19) -0.00063(17) -0.00232(17)
O1 0.0239(7) 0.0219(7) 0.0202(6) -0.0083(6) -0.0042(5) -0.0060(5)
C23 0.0222(8) 0.0296(9) 0.0213(8) -0.0087(7) -0.0021(6) -0.0057(7)
C18 0.0164(10) 0.0217(10) 0.0183(11) -0.0054(8) -0.0024(8) -0.0010(8)
C33 0.0233(8) 0.0303(9) 0.0292(9) -0.0091(8) -0.0011(7) 0.0030(7)
C28 0.0215(7) 0.0301(9) 0.0224(8) -0.0110(7) -0.0086(7) 0.0060(7)
C27 0.0227(8) 0.0235(8) 0.0322(9) -0.0059(7) -0.0040(7) -0.0010(7)
C13 0.0190(9) 0.0232(10) 0.0244(10) -0.0073(8) -0.0046(7) -0.0045(7)
C12 0.0172(8) 0.0205(8) 0.0164(8) -0.0035(7) -0.0036(7) -0.0021(7)
C11 0.0179(8) 0.0204(9) 0.0187(9) -0.0053(7) -0.0054(7) -0.0022(7)
C2 0.0150(7) 0.0199(9) 0.0239(9) -0.0094(8) -0.0038(7) 0.0017(7)
C1 0.0168(8) 0.0172(9) 0.0202(9) -0.0063(7) -0.0015(7) 0.0003(7)
C22 0.0196(7) 0.0241(8) 0.0290(9) -0.0133(7) -0.0017(7) -0.0002(6)
C19 0.0191(8) 0.0234(9) 0.0223(9) -0.0074(8) -0.0050(7) 0.0009(7)
C9 0.0219(8) 0.0256(9) 0.0272(9) -0.0110(8) -0.0051(7) 0.0021(7)
C29 0.0270(8) 0.0274(9) 0.0441(11) -0.0151(8) -0.0013(8) 0.0015(7)
C20 0.0230(9) 0.0240(10) 0.0306(10) -0.0098(8) -0.0068(8) -0.0005(8)
C5 0.0157(8) 0.0231(9) 0.0291(9) -0.0109(8) -0.0035(7) 0.0019(7)
C15 0.0227(9) 0.0233(10) 0.0244(10) -0.0064(8) -0.0003(8) 0.0004(8)
C24 0.0209(8) 0.0371(10) 0.0247(8) -0.0124(8) 0.0006(7) -0.0086(7)
C10 0.0158(8) 0.0204(9) 0.0251(9) -0.0102(8) -0.0033(7) 0.0026(7)
C25 0.0218(8) 0.0407(10) 0.0337(9) -0.0144(8) -0.0072(7) -0.0033(7)
C6 0.0152(8) 0.0273(11) 0.0404(11) -0.0132(10) -0.0058(8) -0.0010(8)
C14 0.0183(9) 0.0261(11) 0.0271(10) -0.0064(9) -0.0023(7) -0.0055(8)
C3 0.0201(8) 0.0216(9) 0.0204(8) -0.0024(7) -0.0010(7) -0.0009(7)
C17 0.0188(8) 0.0270(9) 0.0236(9) -0.0088(8) -0.0010(7) -0.0060(7)
C4 0.0154(8) 0.0233(9) 0.0279(10) -0.0056(8) 0.0014(7) -0.0023(7)
C8 0.0286(9) 0.0318(10) 0.0287(10) -0.0123(8) -0.0122(8) 0.0060(8)
C26 0.0272(8) 0.0321(10) 0.0389(10) -0.0100(8) -0.0116(8) 0.0037(8)
C16 0.0273(9) 0.0230(9) 0.0263(9) -0.0093(8) -0.0016(8) -0.0042(7)
C31 0.0299(9) 0.0404(10) 0.0319(9) -0.0180(8) -0.0095(8) 0.0132(8)
C30 0.0332(9) 0.0353(10) 0.0523(12) -0.0253(9) -0.0095(9) 0.0086(8)
C32 0.0279(9) 0.0453(11) 0.0326(10) -0.0146(9) -0.0018(8) 0.0093(8)
C21 0.0299(11) 0.0311(11) 0.0442(14) -0.0169(11) -0.0101(9) 0.0041(9)
C7 0.0215(9) 0.0354(10) 0.0420(11) -0.0190(9) -0.0136(8) 0.0042(8)
C1A 0.013(3) 0.022(4) 0.028(4) -0.011(3) -0.005(3) -0.005(3)
C2A 0.014(4) 0.020(4) 0.030(4) -0.011(3) -0.001(3) -0.001(3)
C3A 0.016(4) 0.023(4) 0.034(5) -0.010(4) -0.001(4) -0.001(4)
C4A 0.013(4) 0.025(5) 0.039(5) -0.014(4) -0.001(4) 0.002(4)
C5A 0.014(4) 0.027(4) 0.046(5) -0.016(4) -0.003(4) -0.003(3)
C10A 0.016(4) 0.024(4) 0.042(4) -0.013(4) -0.001(3) -0.006(3)
C9A 0.017(4) 0.026(5) 0.052(5) -0.013(4) 0.005(4) -0.009(4)
C8A 0.018(5) 0.025(5) 0.056(6) -0.010(4) 0.001(4) -0.011(4)
C7A 0.013(5) 0.029(5) 0.055(6) -0.012(5) -0.002(4) -0.011(4)
C6A 0.013(4) 0.030(5) 0.053(5) -0.012(4) -0.001(4) -0.008(4)
C11A 0.017(4) 0.027(4) 0.023(4) -0.010(3) -0.004(3) 0.001(3)
C12A 0.028(4) 0.023(4) 0.027(4) -0.006(3) -0.007(4) 0.003(4)
C13A 0.034(5) 0.026(5) 0.030(5) -0.006(4) -0.010(4) 0.004(4)
C14A 0.034(5) 0.023(5) 0.029(5) -0.009(4) -0.014(4) 0.003(4)
C16A 0.035(5) 0.026(5) 0.028(5) -0.008(4) -0.010(4) 0.001(4)
C15A 0.036(5) 0.023(5) 0.028(5) -0.011(4) -0.012(4) 0.003(4)
C17A 0.031(5) 0.024(5) 0.030(5) -0.008(4) -0.011(4) 0.002(4)
C21A 0.020(3) 0.017(3) 0.035(3) -0.013(3) 0.000(3) -0.011(3)
C20A 0.020(3) 0.017(3) 0.035(3) -0.013(3) 0.000(3) -0.011(3)
C19A 0.020(3) 0.017(3) 0.035(3) -0.013(3) 0.000(3) -0.011(3)
C18A 0.016(4) 0.017(4) 0.033(4) -0.012(4) 0.000(3) -0.006(3)
O1A 0.015(5) 0.029(5) 0.021(5) -0.015(4) -0.004(4) 0.005(4)

loop_
_atom_type_symbol
_atom_type_description
_atom_type_scat_dispersion_real
_atom_type_scat_dispersion_imag
_atom_type_scat_source
C C 0.0033 0.0016 'International Tables Vol C Tables 4.2.6.8 and 6.1.1.4'
H H 0.0000 0.0000 'International Tables Vol C Tables 4.2.6.8 and 6.1.1.4'
O O 0.0106 0.0060 'International Tables Vol C Tables 4.2.6.8 and 6.1.1.4'
Si Si 0.0817 0.0704 'International Tables Vol C Tables 4.2.6.8 and 6.1.1.4'

loop_
_geom_angle_atom_site_label_1
_geom_angle_atom_site_label_2
_geom_angle_atom_site_label_3
_geom_angle
_geom_angle_site_symmetry_1
_geom_angle_site_symmetry_3
_geom_angle_publ_flag
O1 Si1 C18 103.10(7) . . ?
O1 Si1 C28 107.06(6) . . ?
O1 Si1 C22 109.43(6) . . ?
C28 Si1 C18 112.84(9) . . ?
C22 Si1 C18 111.90(9) . . ?
C22 Si1 C28 111.97(6) . . ?
C18A Si1 C28 128.8(6) . . ?
C18A Si1 C22 97.5(6) . . ?
O1A Si1 C28 106.0(6) . . ?
O1A Si1 C22 103.9(6) . . ?
O1A Si1 C18A 106.2(8) . . ?
C11 O1 Si1 125.92(10) . . ?
H23A C23 H23B 108.0 . . ?
C22 C23 H23A 109.5 . . ?
C22 C23 H23B 109.5 . . ?
C22 C23 C24 110.94(12) . . ?
C24 C23 H23A 109.5 . . ?
C24 C23 H23B 109.5 . . ?
Si1 C18 H18 107.9 . . ?
C2 C18 Si1 108.23(14) . . ?
C2 C18 H18 107.9 . . ?
C2 C18 C19 111.83(16) . . ?
C19 C18 Si1 112.98(14) . . ?
C19 C18 H18 107.9 . . ?
H33A C33 H33B 107.8 . . ?
C28 C33 H33A 109.1 . . ?
C28 C33 H33B 109.1 . . ?
C32 C33 H33A 109.1 . . ?
C32 C33 H33B 109.1 . . ?
C32 C33 C28 112.59(13) . . ?
Si1 C28 H28 107.2 . . ?
C33 C28 Si1 113.63(10) . . ?
C33 C28 H28 107.2 . . ?
C29 C28 Si1 111.26(10) . . ?
C29 C28 C33 110.11(12) . . ?
C29 C28 H28 107.2 . . ?
H27A C27 H27B 107.9 . . ?
C22 C27 H27A 109.1 . . ?
C22 C27 H27B 109.1 . . ?
C26 C27 H27A 109.1 . . ?
C26 C27 H27B 109.1 . . ?
C26 C27 C22 112.29(13) . . ?
C12 C13 H13 119.6 . . ?
C14 C13 H13 119.6 . . ?
C14 C13 C12 120.71(16) . . ?
C13 C12 C11 119.91(14) . . ?
C17 C12 C13 118.06(15) . . ?
C17 C12 C11 121.97(14) . . ?
O1 C11 C12 110.25(12) . . ?
O1 C11 H11 106.1 . . ?
O1 C11 C1 113.03(12) . . ?
C12 C11 H11 106.1 . . ?
C1 C11 C12 114.44(12) . . ?
C1 C11 H11 106.1 . . ?
C1 C2 C18 123.06(15) . . ?
C1 C2 C3 119.02(15) . . ?
C3 C2 C18 117.91(15) . . ?
C2 C1 C11 121.45(14) . . ?
C2 C1 C10 119.60(15) . . ?
C10 C1 C11 118.93(14) . . ?
Si1 C22 H22 106.0 . . ?
C23 C22 Si1 116.29(10) . . ?
C23 C22 C27 109.17(11) . . ?
C23 C22 H22 106.0 . . ?
C27 C22 Si1 112.51(10) . . ?
C27 C22 H22 106.0 . . ?
C18 C19 H19A 108.6 . . ?
C18 C19 H19B 108.6 . . ?
H19A C19 H19B 107.5 . . ?
C20 C19 C18 114.80(15) . . ?
C20 C19 H19A 108.6 . . ?
C20 C19 H19B 108.6 . . ?
C10 C9 H9 119.3 . . ?
C8 C9 H9 119.3 . . ?
C8 C9 C10 121.45(16) . . ?
C28 C29 H29A 109.1 . . ?
C28 C29 H29B 109.1 . . ?
H29A C29 H29B 107.8 . . ?
C30 C29 C28 112.59(14) . . ?
C30 C29 H29A 109.1 . . ?
C30 C29 H29B 109.1 . . ?
C19 C20 H20A 109.1 . . ?
C19 C20 H20B 109.1 . . ?
C19 C20 C21 112.64(16) . . ?
H20A C20 H20B 107.8 . . ?
C21 C20 H20A 109.1 . . ?
C21 C20 H20B 109.1 . . ?
C6 C5 C10 119.42(15) . . ?
C4 C5 C10 119.31(14) . . ?
C4 C5 C6 121.27(16) . . ?
C14 C15 H15 120.4 . . ?
C14 C15 C16 119.27(17) . . ?
C16 C15 H15 120.4 . . ?
C23 C24 H24A 109.5 . . ?
C23 C24 H24B 109.5 . . ?
H24A C24 H24B 108.0 . . ?
C25 C24 C23 110.91(12) . . ?
C25 C24 H24A 109.5 . . ?
C25 C24 H24B 109.5 . . ?
C9 C10 C1 123.20(15) . . ?
C9 C10 C5 117.32(14) . . ?
C5 C10 C1 119.47(14) . . ?
C24 C25 H25A 109.3 . . ?
C24 C25 H25B 109.3 . . ?
H25A C25 H25B 108.0 . . ?
C26 C25 C24 111.57(12) . . ?
C26 C25 H25A 109.3 . . ?
C26 C25 H25B 109.3 . . ?
C5 C6 H6 119.2 . . ?
C7 C6 C5 121.51(17) . . ?
C7 C6 H6 119.2 . . ?
C13 C14 H14 119.6 . . ?
C15 C14 C13 120.75(17) . . ?
C15 C14 H14 119.6 . . ?
C2 C3 H3 118.8 . . ?
C4 C3 C2 122.31(15) . . ?
C4 C3 H3 118.8 . . ?
C12 C17 H17 119.6 . . ?
C16 C17 C12 120.90(15) . . ?
C16 C17 H17 119.6 . . ?
C5 C4 H4 119.9 . . ?
C3 C4 C5 120.14(16) . . ?
C3 C4 H4 119.9 . . ?
C9 C8 H8 119.6 . . ?
C9 C8 C7 120.85(16) . . ?
C7 C8 H8 119.6 . . ?
C27 C26 H26A 109.2 . . ?
C27 C26 H26B 109.2 . . ?
C25 C26 C27 112.01(13) . . ?
C25 C26 H26A 109.2 . . ?
C25 C26 H26B 109.2 . . ?
H26A C26 H26B 107.9 . . ?
C15 C16 C17 120.28(15) . . ?
C15 C16 H16 119.9 . . ?
C17 C16 H16 119.9 . . ?
H31A C31 H31B 108.0 . . ?
C30 C31 H31A 109.5 . . ?
C30 C31 H31B 109.5 . . ?
C32 C31 H31A 109.5 . . ?
C32 C31 H31B 109.5 . . ?
C32 C31 C30 110.90(13) . . ?
C29 C30 H30A 109.5 . . ?
C29 C30 H30B 109.5 . . ?
C31 C30 C29 110.77(13) . . ?
C31 C30 H30A 109.5 . . ?
C31 C30 H30B 109.5 . . ?
H30A C30 H30B 108.1 . . ?
C33 C32 H32A 109.4 . . ?
C33 C32 H32B 109.4 . . ?
C31 C32 C33 111.17(13) . . ?
C31 C32 H32A 109.4 . . ?
C31 C32 H32B 109.4 . . ?
H32A C32 H32B 108.0 . . ?
C20 C21 H21B 109.5 . . ?
C20 C21 H21A 109.5 . . ?
C20 C21 H21C 109.5 . . ?
H21B C21 H21A 109.5 . . ?
H21B C21 H21C 109.5 . . ?
H21A C21 H21C 109.5 . . ?
C6 C7 C8 119.45(16) . . ?
C6 C7 H7 120.3 . . ?
C8 C7 H7 120.3 . . ?
C2A C1A C10A 120.0 . . ?
C2A C1A C11A 116.6(9) . . ?
C10A C1A C11A 123.4(8) . . ?
C1A C2A C3A 120.0 . . ?
C1A C2A C18A 123.4(9) . . ?
C3A C2A C18A 116.5(9) . . ?
C2A C3A H3A 120.0 . . ?
C4A C3A C2A 120.0 . . ?
C4A C3A H3A 120.0 . . ?
C3A C4A H4A 120.0 . . ?
C3A C4A C5A 120.0 . . ?
C5A C4A H4A 120.0 . . ?
C4A C5A C10A 120.0 . . ?
C4A C5A C6A 120.0 . . ?
C10A C5A C6A 120.0 . . ?
C5A C10A C1A 120.0 . . ?
C9A C10A C1A 120.0 . . ?
C9A C10A C5A 120.0 . . ?
C10A C9A H9A 120.0 . . ?
C10A C9A C8A 120.0 . . ?
C8A C9A H9A 120.0 . . ?
C9A C8A H8A 120.0 . . ?
C7A C8A C9A 120.0 . . ?
C7A C8A H8A 120.0 . . ?
C8A C7A H7A 120.0 . . ?
C8A C7A C6A 120.0 . . ?
C6A C7A H7A 120.0 . . ?
C5A C6A H6A 120.0 . . ?
C7A C6A C5A 120.0 . . ?
C7A C6A H6A 120.0 . . ?
C1A C11A H11A 104.6 . . ?
C1A C11A C12A 111.6(12) . . ?
C12A C11A H11A 104.6 . . ?
O1A C11A C1A 121.1(15) . . ?
O1A C11A H11A 104.6 . . ?
O1A C11A C12A 108.7(15) . . ?
C13A C12A C11A 120.0(15) . . ?
C13A C12A C17A 117.0(17) . . ?
C17A C12A C11A 122.2(15) . . ?
C12A C13A H13A 118.0 . . ?
C12A C13A C14A 124.0(18) . . ?
C14A C13A H13A 118.0 . . ?
C13A C14A H14A 121.8 . . ?
C13A C14A C15A 116.4(18) . . ?
C15A C14A H14A 121.8 . . ?
C15A C16A H16A 119.3 . . ?
C15A C16A C17A 121.4(15) . . ?
C17A C16A H16A 119.3 . . ?
C14A C15A H15A 120.1 . . ?
C16A C15A C14A 119.7(17) . . ?
C16A C15A H15A 120.1 . . ?
C12A C17A C16A 120.8(15) . . ?
C12A C17A H17A 119.6 . . ?
C16A C17A H17A 119.6 . . ?
H21F C21A H21E 109.5 . . ?
H21F C21A H21D 109.5 . . ?
H21E C21A H21D 109.5 . . ?
C20A C21A H21F 109.5 . . ?
C20A C21A H21E 109.5 . . ?
C20A C21A H21D 109.5 . . ?
C21A C20A H20D 109.0 . . ?
C21A C20A H20C 109.0 . . ?
H20D C20A H20C 107.8 . . ?
C19A C20A C21A 113.0(17) . . ?
C19A C20A H20D 109.0 . . ?
C19A C20A H20C 109.0 . . ?
C20A C19A H19C 109.0 . . ?
C20A C19A H19D 109.0 . . ?
C20A C19A C18A 112.9(15) . . ?
H19C C19A H19D 107.8 . . ?
C18A C19A H19C 109.0 . . ?
C18A C19A H19D 109.0 . . ?
Si1 C18A H18A 108.2 . . ?
C2A C18A Si1 101.7(11) . . ?
C2A C18A H18A 108.2 . . ?
C19A C18A Si1 119.0(14) . . ?
C19A C18A C2A 111.1(13) . . ?
C19A C18A H18A 108.2 . . ?
C11A O1A Si1 118.2(13) . . ?

loop_
_geom_bond_atom_site_label_1
_geom_bond_atom_site_label_2
_geom_bond_distance
_geom_bond_site_symmetry_2
_geom_bond_publ_flag
Si1 O1 1.6745(12) . ?
Si1 C18 1.887(2) . ?
Si1 C28 1.8846(14) . ?
Si1 C22 1.8780(14) . ?
Si1 C18A 1.75(2) . ?
Si1 O1A 1.660(14) . ?
O1 C11 1.4374(18) . ?
C23 H23A 0.9900 . ?
C23 H23B 0.9900 . ?
C23 C22 1.530(2) . ?
C23 C24 1.5328(19) . ?
C18 H18 1.0000 . ?
C18 C2 1.528(3) . ?
C18 C19 1.557(3) . ?
C33 H33A 0.9900 . ?
C33 H33B 0.9900 . ?
C33 C28 1.541(2) . ?
C33 C32 1.539(2) . ?
C28 H28 1.0000 . ?
C28 C29 1.540(2) . ?
C27 H27A 0.9900 . ?
C27 H27B 0.9900 . ?
C27 C22 1.546(2) . ?
C27 C26 1.532(2) . ?
C13 H13 0.9500 . ?
C13 C12 1.398(2) . ?
C13 C14 1.390(2) . ?
C12 C11 1.536(2) . ?
C12 C17 1.397(2) . ?
C11 H11 1.0000 . ?
C11 C1 1.525(2) . ?
C2 C1 1.389(2) . ?
C2 C3 1.431(2) . ?
C1 C10 1.448(2) . ?
C22 H22 1.0000 . ?
C19 H19A 0.9900 . ?
C19 H19B 0.9900 . ?
C19 C20 1.527(2) . ?
C9 H9 0.9500 . ?
C9 C10 1.426(2) . ?
C9 C8 1.373(2) . ?
C29 H29A 0.9900 . ?
C29 H29B 0.9900 . ?
C29 C30 1.535(2) . ?
C20 H20A 0.9900 . ?
C20 H20B 0.9900 . ?
C20 C21 1.528(3) . ?
C5 C10 1.427(2) . ?
C5 C6 1.426(2) . ?
C5 C4 1.418(2) . ?
C15 H15 0.9500 . ?
C15 C14 1.382(2) . ?
C15 C16 1.386(2) . ?
C24 H24A 0.9900 . ?
C24 H24B 0.9900 . ?
C24 C25 1.527(2) . ?
C25 H25A 0.9900 . ?
C25 H25B 0.9900 . ?
C25 C26 1.524(2) . ?
C6 H6 0.9500 . ?
C6 C7 1.361(2) . ?
C14 H14 0.9500 . ?
C3 H3 0.9500 . ?
C3 C4 1.360(2) . ?
C17 H17 0.9500 . ?
C17 C16 1.394(2) . ?
C4 H4 0.9500 . ?
C8 H8 0.9500 . ?
C8 C7 1.410(2) . ?
C26 H26A 0.9900 . ?
C26 H26B 0.9900 . ?
C16 H16 0.9500 . ?
C31 H31A 0.9900 . ?
C31 H31B 0.9900 . ?
C31 C30 1.522(2) . ?
C31 C32 1.519(2) . ?
C30 H30A 0.9900 . ?
C30 H30B 0.9900 . ?
C32 H32A 0.9900 . ?
C32 H32B 0.9900 . ?
C21 H21B 0.9800 . ?
C21 H21A 0.9800 . ?
C21 H21C 0.9800 . ?
C7 H7 0.9500 . ?
C1A C2A 1.3900 . ?
C1A C10A 1.3900 . ?
C1A C11A 1.532(19) . ?
C2A C3A 1.3900 . ?
C2A C18A 1.60(2) . ?
C3A H3A 0.9500 . ?
C3A C4A 1.3900 . ?
C4A H4A 0.9500 . ?
C4A C5A 1.3900 . ?
C5A C10A 1.3900 . ?
C5A C6A 1.3900 . ?
C10A C9A 1.3900 . ?
C9A H9A 0.9500 . ?
C9A C8A 1.3900 . ?
C8A H8A 0.9500 . ?
C8A C7A 1.3900 . ?
C7A H7A 0.9500 . ?
C7A C6A 1.3900 . ?
C6A H6A 0.9500 . ?
C11A H11A 1.0000 . ?
C11A C12A 1.63(2) . ?
C11A O1A 1.404(19) . ?
C12A C13A 1.37(2) . ?
C12A C17A 1.39(2) . ?
C13A H13A 0.9500 . ?
C13A C14A 1.39(3) . ?
C14A H14A 0.9500 . ?
C14A C15A 1.46(2) . ?
C16A H16A 0.9500 . ?
C16A C15A 1.33(2) . ?
C16A C17A 1.40(2) . ?
C15A H15A 0.9500 . ?
C17A H17A 0.9500 . ?
C21A H21F 0.9800 . ?
C21A H21E 0.9800 . ?
C21A H21D 0.9800 . ?
C21A C20A 1.58(3) . ?
C20A H20D 0.9900 . ?
C20A H20C 0.9900 . ?
C20A C19A 1.48(3) . ?
C19A H19C 0.9900 . ?
C19A H19D 0.9900 . ?
C19A C18A 1.54(2) . ?
C18A H18A 1.0000 . ?

loop_
_geom_torsion_atom_site_label_1
_geom_torsion_atom_site_label_2
_geom_torsion_atom_site_label_3
_geom_torsion_atom_site_label_4
_geom_torsion
_geom_torsion_site_symmetry_1
_geom_torsion_site_symmetry_2
_geom_torsion_site_symmetry_3
_geom_torsion_site_symmetry_4
_geom_torsion_publ_flag
Si1 O1 C11 C12 -93.74(14) . . . . ?
Si1 O1 C11 C1 35.75(18) . . . . ?
Si1 C18 C2 C1 43.6(2) . . . . ?
Si1 C18 C2 C3 -136.61(13) . . . . ?
Si1 C18 C19 C20 179.98(12) . . . . ?
Si1 C28 C29 C30 179.74(10) . . . . ?
O1 Si1 C18 C2 -37.76(15) . . . . ?
O1 Si1 C18 C19 86.63(13) . . . . ?
O1 Si1 C28 C33 81.24(12) . . . . ?
O1 Si1 C28 C29 -43.71(11) . . . . ?
O1 Si1 C22 C23 46.70(12) . . . . ?
O1 Si1 C22 C27 173.66(9) . . . . ?
O1 C11 C1 C2 -36.9(2) . . . . ?
O1 C11 C1 C10 141.70(14) . . . . ?
C23 C24 C25 C26 55.29(16) . . . . ?
C18 Si1 O1 C11 0.89(15) . . . . ?
C18 Si1 C28 C33 -31.50(14) . . . . ?
C18 Si1 C28 C29 -156.45(11) . . . . ?
C18 Si1 C22 C23 160.33(11) . . . . ?
C18 Si1 C22 C27 -72.71(12) . . . . ?
C18 C2 C1 C11 -6.2(2) . . . . ?
C18 C2 C1 C10 175.22(16) . . . . ?
C18 C2 C3 C4 -176.31(16) . . . . ?
C18 C19 C20 C21 174.19(16) . . . . ?
C33 C28 C29 C30 52.84(17) . . . . ?
C28 Si1 O1 C11 -118.34(12) . . . . ?
C28 Si1 C18 C2 77.38(14) . . . . ?
C28 Si1 C18 C19 -158.23(11) . . . . ?
C28 Si1 C22 C23 -71.84(12) . . . . ?
C28 Si1 C22 C27 55.12(12) . . . . ?
C28 Si1 C18A C2A -69.7(12) . . . . ?
C28 Si1 C18A C19A 167.9(9) . . . . ?
C28 Si1 O1A C11A 107.1(14) . . . . ?
C28 C33 C32 C31 54.94(17) . . . . ?
C28 C29 C30 C31 -55.99(18) . . . . ?
C13 C12 C11 O1 -26.3(2) . . . . ?
C13 C12 C11 C1 -155.02(15) . . . . ?
C13 C12 C17 C16 1.7(2) . . . . ?
C12 C13 C14 C15 0.3(3) . . . . ?
C12 C11 C1 C2 90.43(17) . . . . ?
C12 C11 C1 C10 -90.98(16) . . . . ?
C12 C17 C16 C15 -0.4(2) . . . . ?
C11 C12 C17 C16 178.99(14) . . . . ?
C11 C1 C10 C9 5.2(2) . . . . ?
C11 C1 C10 C5 -176.12(13) . . . . ?
C2 C18 C19 C20 -57.6(2) . . . . ?
C2 C1 C10 C9 -176.19(14) . . . . ?
C2 C1 C10 C5 2.5(2) . . . . ?
C2 C3 C4 C5 -0.1(2) . . . . ?
C1 C2 C3 C4 3.5(2) . . . . ?
C22 Si1 O1 C11 120.11(12) . . . . ?
C22 Si1 C18 C2 -155.26(12) . . . . ?
C22 Si1 C18 C19 -30.87(15) . . . . ?
C22 Si1 C28 C33 -158.82(11) . . . . ?
C22 Si1 C28 C29 76.23(11) . . . . ?
C22 Si1 C18A C2A 164.1(8) . . . . ?
C22 Si1 C18A C19A 41.8(14) . . . . ?
C22 Si1 O1A C11A -134.7(14) . . . . ?
C22 C23 C24 C25 -58.81(15) . . . . ?
C22 C27 C26 C25 53.20(17) . . . . ?
C19 C18 C2 C1 -81.4(2) . . . . ?
C19 C18 C2 C3 98.31(19) . . . . ?
C9 C8 C7 C6 -0.2(2) . . . . ?
C5 C6 C7 C8 -0.2(2) . . . . ?
C24 C23 C22 Si1 -173.35(9) . . . . ?
C24 C23 C22 C27 58.05(15) . . . . ?
C24 C25 C26 C27 -52.55(17) . . . . ?
C10 C9 C8 C7 0.4(2) . . . . ?
C10 C5 C6 C7 0.4(2) . . . . ?
C10 C5 C4 C3 -1.9(2) . . . . ?
C6 C5 C10 C1 -178.94(13) . . . . ?
C6 C5 C10 C9 -0.2(2) . . . . ?
C6 C5 C4 C3 177.77(15) . . . . ?
C14 C13 C12 C11 -178.98(14) . . . . ?
C14 C13 C12 C17 -1.7(2) . . . . ?
C14 C15 C16 C17 -1.0(3) . . . . ?
C3 C2 C1 C11 174.06(14) . . . . ?
C3 C2 C1 C10 -4.5(2) . . . . ?
C17 C12 C11 O1 156.50(14) . . . . ?
C17 C12 C11 C1 27.8(2) . . . . ?
C4 C5 C10 C1 0.8(2) . . . . ?
C4 C5 C10 C9 179.55(13) . . . . ?
C4 C5 C6 C7 -179.36(15) . . . . ?
C8 C9 C10 C1 178.54(14) . . . . ?
C8 C9 C10 C5 -0.2(2) . . . . ?
C26 C27 C22 Si1 173.91(10) . . . . ?
C26 C27 C22 C23 -55.42(15) . . . . ?
C16 C15 C14 C13 1.1(3) . . . . ?
C30 C31 C32 C33 -56.87(17) . . . . ?
C32 C33 C28 Si1 -177.73(10) . . . . ?
C32 C33 C28 C29 -52.16(17) . . . . ?
C32 C31 C30 C29 57.32(18) . . . . ?
C1A C2A C3A C4A 0.0 . . . . ?
C1A C2A C18A Si1 -48.0(12) . . . . ?
C1A C2A C18A C19A 79.6(15) . . . . ?
C1A C10A C9A C8A 180.0 . . . . ?
C1A C11A C12A C13A 157.9(16) . . . . ?
C1A C11A C12A C17A -12(2) . . . . ?
C1A C11A O1A Si1 -13(2) . . . . ?
C2A C1A C10A C5A 0.0 . . . . ?
C2A C1A C10A C9A 180.0 . . . . ?
C2A C1A C11A C12A -99.0(13) . . . . ?
C2A C1A C11A O1A 30.9(18) . . . . ?
C2A C3A C4A C5A 0.0 . . . . ?
C3A C2A C18A Si1 135.8(8) . . . . ?
C3A C2A C18A C19A -96.5(14) . . . . ?
C3A C4A C5A C10A 0.0 . . . . ?
C3A C4A C5A C6A 180.0 . . . . ?
C4A C5A C10A C1A 0.0 . . . . ?
C4A C5A C10A C9A 180.0 . . . . ?
C4A C5A C6A C7A 180.0 . . . . ?
C5A C10A C9A C8A 0.0 . . . . ?
C10A C1A C2A C3A 0.0 . . . . ?
C10A C1A C2A C18A -176.0(10) . . . . ?
C10A C1A C11A C12A 82.4(14) . . . . ?
C10A C1A C11A O1A -147.7(13) . . . . ?
C10A C5A C6A C7A 0.0 . . . . ?
C10A C9A C8A C7A 0.0 . . . . ?
C9A C8A C7A C6A 0.0 . . . . ?
C8A C7A C6A C5A 0.0 . . . . ?
C6A C5A C10A C1A 180.0 . . . . ?
C6A C5A C10A C9A 0.0 . . . . ?
C11A C1A C2A C3A -178.7(10) . . . . ?
C11A C1A C2A C18A 5.3(12) . . . . ?
C11A C1A C10A C5A 178.6(11) . . . . ?
C11A C1A C10A C9A -1.4(11) . . . . ?
C11A C12A C13A C14A -179.4(19) . . . . ?
C11A C12A C17A C16A 175.1(16) . . . . ?
C12A C11A O1A Si1 118.2(15) . . . . ?
C12A C13A C14A C15A 5(3) . . . . ?
C13A C12A C17A C16A 5(3) . . . . ?
C13A C14A C15A C16A 4(3) . . . . ?
C15A C16A C17A C12A 3(3) . . . . ?
C17A C12A C13A C14A -9(3) . . . . ?
C17A C16A C15A C14A -7(3) . . . . ?
C21A C20A C19A C18A -178.9(14) . . . . ?
C20A C19A C18A Si1 179.4(13) . . . . ?
C20A C19A C18A C2A 61.9(19) . . . . ?
C18A Si1 C28 C33 80.9(8) . . . . ?
C18A Si1 C28 C29 -44.0(8) . . . . ?
C18A Si1 C22 C23 65.4(6) . . . . ?
C18A Si1 C22 C27 -167.6(6) . . . . ?
C18A Si1 O1A C11A -32.5(17) . . . . ?
C18A C2A C3A C4A 176.3(10) . . . . ?
O1A Si1 C28 C33 -46.2(5) . . . . ?
O1A Si1 C28 C29 -171.1(5) . . . . ?
O1A Si1 C22 C23 174.2(5) . . . . ?
O1A Si1 C22 C27 -58.8(5) . . . . ?
O1A Si1 C18A C2A 57.3(12) . . . . ?
O1A Si1 C18A C19A -65.1(15) . . . . ?
O1A C11A C12A C13A 22(2) . . . . ?
O1A C11A C12A C17A -147.9(17) . . . . ?

loop_
_twin_individual_id
_twin_individual_mass_fraction_refined
_oxdiff_twin_reflns_isolated
_oxdiff_twin_reflns_overlapped
_twin_individual_twin_lattice_type
_twin_individual_twin_matrix_11
_twin_individual_twin_matrix_12
_twin_individual_twin_matrix_13
_twin_individual_twin_matrix_21
_twin_individual_twin_matrix_22
_twin_individual_twin_matrix_23
_twin_individual_twin_matrix_31
_twin_individual_twin_matrix_32
_twin_individual_twin_matrix_33
1 0.8641 5435 21267 ref 1.0000 0.0000 0.0000 0.0000 1.0000 0.0000 0.0000 0.0000 1.0000
2 0.1359 5369 21267 nmt 0.9927 0.0129 0.0127 -0.0194 1.0016 -0.0137 -0.0235 0.0177 0.9962
